data_1525775
loop_
_publ_author_name
'Lim, K.C.'
'White, A.H.'
'Skelton, B.W.'

_publ_section_title
;
 Structural systematics of rare earth complexes. XXII.
 ('Maximally')hydrated rare earth iodides
;
_journal_name_full 'Australian Journal of Chemistry'
_journal_page_first 867
_journal_page_last 873
_journal_volume 53
_journal_year 2000
_chemical_formula_sum 'Er H20 I3 O10'
_chemical_name_systematic '(Er (H2 O)8) I3 (H2 O)2'
_space_group_IT_number 14
_symmetry_space_group_name_Hall '-P 2ybc'
_symmetry_space_group_name_H-M 'P 1 21/c 1'
_cell_angle_alpha 90
_cell_angle_beta 103.676
_cell_angle_gamma 90
_cell_formula_units_Z 4
_cell_length_a 8.196
_cell_length_b 12.87
_cell_length_c 17.106
_cell_volume 1753.227
_citation_journal_id_ASTM AJCHAS
_cod_data_source_file Lim_AJCHAS_2000_105.cif
_cod_data_source_block H20Er1I3O10
_cod_original_formula_sum 'H20 Er1 I3 O10'
_cod_database_code 1525775

loop_
_symmetry_equiv_pos_as_xyz
x,y,z
-x,y+1/2,-z+1/2
-x,-y,-z
x,-y-1/2,z-1/2

loop_
_atom_site_label
_atom_site_type_symbol
_atom_site_fract_x
_atom_site_fract_y
_atom_site_fract_z
_atom_site_occupancy
_atom_site_U_iso_or_equiv
O7 O-2 0.422 0.0979 0.2012 1 0.0
O10 O-2 0.4083 0.5297 0.1523 1 0.0
O5 O-2 0.0027 0.1187 0.0427 1 0.0
Er1 Er+3 0.18398 0.19796 0.15509 1 0.0
I3 I-1 0.23842 0.02437 0.43436 1 0.0
O6 O-2 0.3209 0.1945 0.0507 1 0.0
O8 O-2 0.1029 0.0384 0.2003 1 0.0
I2 I-1 0.30073 0.46481 0.38777 1 0.0
O4 O-2 0.2215 0.2195 0.2931 1 0.0
O3 O-2 0.3938 0.3243 0.1934 1 0.0
O2 O-2 0.0851 0.3454 0.0803 1 0.0
O9 O-2 0.6363 0.2624 0.0452 1 0.0
O1 O-2 -0.084 0.2337 0.1751 1 0.0
I1 I-1 0.22988 0.78555 0.14611 1 0.0
